data_7049745
loop_
_publ_author_name
'Wang, Yingxia'
'Eichhoefer, Andreas'
'Weigend, Florian'
'Fenske, Dieter'
'Fuhr, Olaf'

_publ_section_title
;
 The coordination behavior of
 2,3-bis(diphenylphosphino)maleic-N-phenylimide towards copper, silver,
 gold and palladium
;
_journal_name_full 'Dalton Transactions'
_journal_paper_doi 10.1039/C8DT05003A
_journal_year 2019
_chemical_formula_moiety 'C68 H50 Cu2 I2 N2 O4 P4'
_chemical_formula_sum 'C68 H50 Cu2 I2 N2 O4 P4'
_chemical_formula_weight 1463.86
_space_group_crystal_system triclinic
_space_group_IT_number 2
_space_group_name_Hall '-P 1'
_space_group_name_H-M_alt 'P -1'
_symmetry_space_group_name_Hall '-P 1'
_symmetry_space_group_name_H-M 'P -1'
_atom_sites_solution_hydrogens geom
_atom_sites_solution_primary direct
_audit_creation_date 2017-08-28
_audit_creation_method
;
Olex2 1.2
(compiled 2017.08.10 svn.r3458 for OlexSys, GUI svn.r5381)
;
_audit_update_record
;
2018-06-07 deposited with the CCDC.    2019-04-17 downloaded from the CCDC.
;
_cell_angle_alpha 80.278(4)
_cell_angle_beta 73.675(4)
_cell_angle_gamma 86.021(4)
_cell_formula_units_Z 1
_cell_length_a 9.7400(4)
_cell_length_b 10.7051(5)
_cell_length_c 14.8603(7)
_cell_measurement_reflns_used 13275
_cell_measurement_temperature 180.15
_cell_measurement_theta_max 29.49
_cell_measurement_theta_min 2.18
_cell_volume 1465.23(12)
_computing_molecular_graphics 'Olex2 (Dolomanov et al., 2009)'
_computing_publication_material 'Olex2 (Dolomanov et al., 2009)'
_computing_structure_refinement 'ShelXL (Sheldrick, 2015)'
_computing_structure_solution 'ShelXS (Sheldrick, 2008)'
_diffrn_ambient_temperature 180.15
_diffrn_detector 'image plate (34 cm diameter)'
_diffrn_detector_area_resol_mean 6.67
_diffrn_detector_type STOE
_diffrn_measured_fraction_theta_full 0.993
_diffrn_measured_fraction_theta_max 0.975
_diffrn_measurement_device '2-circle goniometer'
_diffrn_measurement_device_type 'Stoe IPDS2T'
_diffrn_measurement_method 'rotation method'
_diffrn_radiation_collimation '0.5 mm diameter, monocapillary'
_diffrn_radiation_monochromator 'plane graphite'
_diffrn_radiation_probe x-ray
_diffrn_radiation_type MoK\a
_diffrn_radiation_wavelength 0.71073
_diffrn_reflns_av_R_equivalents 0.0413
_diffrn_reflns_av_unetI/netI 0.0615
_diffrn_reflns_Laue_measured_fraction_full 0.993
_diffrn_reflns_Laue_measured_fraction_max 0.975
_diffrn_reflns_limit_h_max 13
_diffrn_reflns_limit_h_min -13
_diffrn_reflns_limit_k_max 13
_diffrn_reflns_limit_k_min -14
_diffrn_reflns_limit_l_max 20
_diffrn_reflns_limit_l_min -20
_diffrn_reflns_number 15162
_diffrn_reflns_point_group_measured_fraction_full 0.993
_diffrn_reflns_point_group_measured_fraction_max 0.975
_diffrn_reflns_theta_full 25.242
_diffrn_reflns_theta_max 29.234
_diffrn_reflns_theta_min 2.179
_diffrn_source 'sealed X-ray tube, 12 x 0.4 mm long-fine focus'
_diffrn_source_current 40
_diffrn_source_power 2.000
_diffrn_source_target Mo
_diffrn_source_type 'sealed X-ray tube'
_diffrn_source_voltage 50
_exptl_absorpt_coefficient_mu 1.941
_exptl_absorpt_correction_T_max 0.9717
_exptl_absorpt_correction_T_min 0.7764
_exptl_absorpt_correction_type integration
_exptl_absorpt_process_details 'STOE Xred and LANA'
_exptl_crystal_colour 'bluish grey'
_exptl_crystal_colour_modifier bluish
_exptl_crystal_colour_primary grey
_exptl_crystal_density_diffrn 1.659
_exptl_crystal_description plate
_exptl_crystal_F_000 728
_exptl_crystal_size_max 0.15
_exptl_crystal_size_mid 0.12
_exptl_crystal_size_min 0.02
_refine_diff_density_max 0.610
_refine_diff_density_min -0.676
_refine_diff_density_rms 0.111
_refine_ls_extinction_method none
_refine_ls_goodness_of_fit_ref 0.941
_refine_ls_hydrogen_treatment constr
_refine_ls_matrix_type full
_refine_ls_number_parameters 370
_refine_ls_number_reflns 7755
_refine_ls_number_restraints 0
_refine_ls_restrained_S_all 0.941
_refine_ls_R_factor_all 0.0612
_refine_ls_R_factor_gt 0.0344
_refine_ls_shift/su_max 0.000
_refine_ls_shift/su_mean 0.000
_refine_ls_structure_factor_coef Fsqd
_refine_ls_weighting_details 'w=1/[\s^2^(Fo^2^)+(0.0371P)^2^] where P=(Fo^2^+2Fc^2^)/3'
_refine_ls_weighting_scheme calc
_refine_ls_wR_factor_gt 0.0680
_refine_ls_wR_factor_ref 0.0745
_reflns_Friedel_coverage 0.000
_reflns_number_gt 5694
_reflns_number_total 7755
_reflns_threshold_expression 'I > 2\s(I)'
_cod_data_source_file c8dt05003a2.cif
_cod_data_source_block wyx216-1
_cod_database_code 7049745
_shelx_shelxl_version_number 2014/7
_shelx_space_group_comment
;
The symmetry employed for this shelxl refinement is uniquely defined
by the following loop, which should always be used as a source of
symmetry information in preference to the above space-group names.
They are only intended as comments.
;
_shelx_estimated_absorpt_t_max 0.962
_shelx_estimated_absorpt_t_min 0.759
_olex2_refinement_description
;
1. Fixed Uiso
 At 1.2 times of:
  All C(H) groups
2.a Aromatic/amide H refined with riding coordinates:
 C2(H2), C3(H3), C4(H4), C5(H5), C6(H6), C8(H8), C9(H9), C10(H10), C11(H11),
 C12(H12), C18(H18), C19(H19), C20(H20), C21(H21), C22(H22), C24(H24), C25(H25),
  C26(H26), C27(H27), C28(H28), C30(H30), C31(H31), C32(H32), C33(H33), C34(H34)
;
_olex2_submission_special_instructions 'No special instructions were received'

loop_
_space_group_symop_operation_xyz
'x, y, z'
'-x, -y, -z'

loop_
_atom_site_label
_atom_site_type_symbol
_atom_site_fract_x
_atom_site_fract_y
_atom_site_fract_z
_atom_site_U_iso_or_equiv
_atom_site_adp_type
_atom_site_occupancy
_atom_site_site_symmetry_order
_atom_site_calc_flag
_atom_site_refinement_flags_posn
Cu1 Cu 0.90616(4) 0.40162(3) 0.09781(3) 0.01632(8) Uani 1 1 d .
I1 I 0.91339(2) 0.65279(2) 0.06101(2) 0.01972(6) Uani 1 1 d .
P1 P 0.67471(8) 0.32953(7) 0.14455(5) 0.01200(14) Uani 1 1 d .
P2 P 0.94302(8) 0.33004(7) 0.24482(5) 0.01210(14) Uani 1 1 d .
O1 O 0.3982(2) 0.2473(2) 0.34131(16) 0.0235(5) Uani 1 1 d .
O2 O 0.7652(2) 0.2344(2) 0.47733(15) 0.0221(5) Uani 1 1 d .
N1 N 0.5540(3) 0.2353(2) 0.43499(17) 0.0155(5) Uani 1 1 d .
C1 C 0.6427(3) 0.1762(3) 0.1178(2) 0.0165(6) Uani 1 1 d .
C2 C 0.7605(4) 0.1193(3) 0.0595(2) 0.0204(6) Uani 1 1 d .
H2 H 0.8481 0.1627 0.0341 0.025 Uiso 1 1 calc R
C3 C 0.7491(4) -0.0006(3) 0.0387(2) 0.0262(7) Uani 1 1 d .
H3 H 0.8300 -0.0400 0.0006 0.031 Uiso 1 1 calc R
C4 C 0.6210(4) -0.0628(3) 0.0730(3) 0.0274(7) Uani 1 1 d .
H4 H 0.6129 -0.1439 0.0574 0.033 Uiso 1 1 calc R
C5 C 0.5053(4) -0.0069(3) 0.1298(3) 0.0276(7) Uani 1 1 d .
H5 H 0.4173 -0.0501 0.1535 0.033 Uiso 1 1 calc R
C6 C 0.5148(4) 0.1117(3) 0.1533(2) 0.0215(6) Uani 1 1 d .
H6 H 0.4342 0.1487 0.1934 0.026 Uiso 1 1 calc R
C7 C 0.5187(3) 0.4311(3) 0.1403(2) 0.0149(5) Uani 1 1 d .
C8 C 0.4129(3) 0.4085(3) 0.0986(2) 0.0192(6) Uani 1 1 d .
H8 H 0.4165 0.3325 0.0730 0.023 Uiso 1 1 calc R
C9 C 0.3029(3) 0.4964(4) 0.0943(2) 0.0252(7) Uani 1 1 d .
H9 H 0.2304 0.4795 0.0669 0.030 Uiso 1 1 calc R
C10 C 0.2980(4) 0.6080(4) 0.1295(3) 0.0295(8) Uani 1 1 d .
H10 H 0.2227 0.6682 0.1256 0.035 Uiso 1 1 calc R
C11 C 0.4018(4) 0.6332(3) 0.1703(3) 0.0294(8) Uani 1 1 d .
H11 H 0.3975 0.7100 0.1951 0.035 Uiso 1 1 calc R
C12 C 0.5130(3) 0.5457(3) 0.1752(2) 0.0217(6) Uani 1 1 d .
H12 H 0.5855 0.5637 0.2023 0.026 Uiso 1 1 calc R
C13 C 0.5164(3) 0.2562(3) 0.3493(2) 0.0153(6) Uani 1 1 d .
C14 C 0.6520(3) 0.2929(3) 0.2721(2) 0.0118(5) Uani 1 1 d .
C15 C 0.7586(3) 0.2927(3) 0.3125(2) 0.0120(5) Uani 1 1 d .
C16 C 0.7012(3) 0.2520(3) 0.4180(2) 0.0145(5) Uani 1 1 d .
C17 C 0.4585(3) 0.1938(3) 0.5258(2) 0.0150(6) Uani 1 1 d .
C18 C 0.3606(3) 0.1010(3) 0.5362(2) 0.0184(6) Uani 1 1 d .
H18 H 0.3573 0.0649 0.4827 0.022 Uiso 1 1 calc R
C19 C 0.2678(3) 0.0608(3) 0.6240(2) 0.0215(6) Uani 1 1 d .
H19 H 0.1997 -0.0020 0.6310 0.026 Uiso 1 1 calc R
C20 C 0.2748(4) 0.1132(3) 0.7026(2) 0.0262(7) Uani 1 1 d .
H20 H 0.2118 0.0855 0.7634 0.031 Uiso 1 1 calc R
C21 C 0.3726(4) 0.2047(4) 0.6920(2) 0.0268(7) Uani 1 1 d .
H21 H 0.3776 0.2391 0.7459 0.032 Uiso 1 1 calc R
C22 C 0.4643(4) 0.2476(3) 0.6037(2) 0.0203(6) Uani 1 1 d .
H22 H 0.5299 0.3125 0.5964 0.024 Uiso 1 1 calc R
C23 C 0.9896(3) 0.4372(3) 0.3136(2) 0.0158(6) Uani 1 1 d .
C24 C 0.8925(4) 0.5340(3) 0.3425(3) 0.0258(7) Uani 1 1 d .
H24 H 0.8019 0.5394 0.3295 0.031 Uiso 1 1 calc R
C25 C 0.9276(5) 0.6226(3) 0.3901(3) 0.0345(9) Uani 1 1 d .
H25 H 0.8612 0.6887 0.4097 0.041 Uiso 1 1 calc R
C26 C 1.0586(5) 0.6147(4) 0.4089(3) 0.0342(9) Uani 1 1 d .
H26 H 1.0818 0.6740 0.4430 0.041 Uiso 1 1 calc R
C27 C 1.1561(4) 0.5212(4) 0.3786(3) 0.0333(9) Uani 1 1 d .
H27 H 1.2473 0.5179 0.3905 0.040 Uiso 1 1 calc R
C28 C 1.1236(4) 0.4314(3) 0.3308(2) 0.0233(7) Uani 1 1 d .
H28 H 1.1917 0.3670 0.3101 0.028 Uiso 1 1 calc R
C29 C 1.0317(3) 0.1775(3) 0.2710(2) 0.0164(6) Uani 1 1 d .
C30 C 1.0645(4) 0.1339(3) 0.3565(3) 0.0234(7) Uani 1 1 d .
H30 H 1.0468 0.1868 0.4041 0.028 Uiso 1 1 calc R
C31 C 1.1231(4) 0.0132(3) 0.3719(3) 0.0299(8) Uani 1 1 d .
H31 H 1.1471 -0.0160 0.4297 0.036 Uiso 1 1 calc R
C32 C 1.1468(4) -0.0651(3) 0.3038(3) 0.0348(9) Uani 1 1 d .
H32 H 1.1859 -0.1481 0.3151 0.042 Uiso 1 1 calc R
C33 C 1.1137(5) -0.0227(4) 0.2195(3) 0.0366(9) Uani 1 1 d .
H33 H 1.1288 -0.0771 0.1732 0.044 Uiso 1 1 calc R
C34 C 1.0586(4) 0.0988(3) 0.2020(3) 0.0265(7) Uani 1 1 d .
H34 H 1.0390 0.1286 0.1428 0.032 Uiso 1 1 calc R

loop_
_atom_site_aniso_label
_atom_site_aniso_U_11
_atom_site_aniso_U_22
_atom_site_aniso_U_33
_atom_site_aniso_U_23
_atom_site_aniso_U_13
_atom_site_aniso_U_12
Cu1 0.01514(18) 0.01729(18) 0.01518(18) 0.00061(14) -0.00367(14) -0.00100(14)
I1 0.01956(11) 0.01554(9) 0.02002(10) -0.00114(7) 0.00008(8) -0.00014(7)
P1 0.0104(3) 0.0138(3) 0.0122(3) -0.0004(3) -0.0047(3) -0.0003(3)
P2 0.0095(3) 0.0132(3) 0.0135(3) 0.0003(3) -0.0044(3) -0.0006(3)
O1 0.0103(10) 0.0392(14) 0.0204(11) 0.0019(10) -0.0063(9) -0.0023(9)
O2 0.0189(11) 0.0340(13) 0.0153(10) 0.0015(9) -0.0098(9) -0.0049(10)
N1 0.0112(11) 0.0220(13) 0.0124(11) -0.0002(9) -0.0030(9) -0.0025(10)
C1 0.0206(15) 0.0162(13) 0.0137(13) 0.0006(11) -0.0076(11) -0.0030(12)
C2 0.0222(16) 0.0221(15) 0.0164(14) -0.0017(12) -0.0046(12) -0.0021(13)
C3 0.0336(19) 0.0210(16) 0.0217(16) -0.0086(13) -0.0017(14) 0.0046(14)
C4 0.042(2) 0.0177(15) 0.0283(18) -0.0067(13) -0.0172(16) -0.0010(14)
C5 0.0286(18) 0.0214(16) 0.0357(19) -0.0028(14) -0.0130(15) -0.0068(14)
C6 0.0201(16) 0.0215(15) 0.0237(16) -0.0032(12) -0.0071(13) -0.0018(13)
C7 0.0113(13) 0.0184(14) 0.0132(13) 0.0024(11) -0.0033(10) -0.0015(11)
C8 0.0162(14) 0.0253(15) 0.0166(14) 0.0021(12) -0.0082(11) -0.0018(12)
C9 0.0111(14) 0.0411(19) 0.0207(16) 0.0074(14) -0.0064(12) -0.0022(13)
C10 0.0175(16) 0.0299(18) 0.0339(19) 0.0086(15) -0.0047(14) 0.0053(14)
C11 0.0235(17) 0.0182(15) 0.040(2) 0.0005(14) -0.0014(15) 0.0021(13)
C12 0.0155(14) 0.0184(15) 0.0305(17) -0.0018(13) -0.0066(13) -0.0002(12)
C13 0.0130(13) 0.0178(14) 0.0154(14) -0.0024(11) -0.0050(11) 0.0013(11)
C14 0.0095(12) 0.0128(12) 0.0130(13) -0.0018(10) -0.0029(10) 0.0008(10)
C15 0.0107(12) 0.0110(12) 0.0140(13) -0.0028(10) -0.0028(10) 0.0013(10)
C16 0.0137(13) 0.0139(13) 0.0155(13) -0.0003(10) -0.0044(11) -0.0016(11)
C17 0.0119(13) 0.0187(14) 0.0137(13) -0.0002(11) -0.0038(11) 0.0000(11)
C18 0.0177(14) 0.0171(14) 0.0192(15) -0.0047(11) -0.0023(12) 0.0008(12)
C19 0.0188(15) 0.0176(14) 0.0251(16) 0.0037(12) -0.0040(13) -0.0053(12)
C20 0.0213(16) 0.0305(17) 0.0197(16) 0.0053(13) 0.0007(13) -0.0016(14)
C21 0.0315(19) 0.0362(19) 0.0138(15) -0.0034(13) -0.0080(13) -0.0013(15)
C22 0.0216(16) 0.0240(15) 0.0162(15) -0.0016(12) -0.0057(12) -0.0068(13)
C23 0.0171(14) 0.0161(13) 0.0153(14) 0.0005(11) -0.0074(11) -0.0029(11)
C24 0.0332(19) 0.0176(15) 0.0332(19) -0.0045(13) -0.0197(15) 0.0004(14)
C25 0.058(3) 0.0181(16) 0.032(2) -0.0059(14) -0.0204(19) 0.0020(17)
C26 0.059(3) 0.0266(18) 0.0234(18) 0.0023(14) -0.0207(18) -0.0206(18)
C27 0.032(2) 0.047(2) 0.0240(17) 0.0033(16) -0.0126(15) -0.0232(18)
C28 0.0172(15) 0.0318(17) 0.0216(16) 0.0000(13) -0.0073(12) -0.0074(13)
C29 0.0112(13) 0.0144(13) 0.0214(15) 0.0009(11) -0.0033(11) 0.0003(11)
C30 0.0208(16) 0.0220(15) 0.0268(17) 0.0036(13) -0.0099(13) 0.0004(13)
C31 0.0215(17) 0.0289(18) 0.0328(19) 0.0128(15) -0.0082(14) 0.0023(14)
C32 0.0272(19) 0.0200(16) 0.045(2) 0.0093(15) -0.0002(16) 0.0061(14)
C33 0.042(2) 0.0224(17) 0.038(2) -0.0072(15) -0.0007(18) 0.0075(16)
C34 0.0270(18) 0.0216(16) 0.0277(18) -0.0019(13) -0.0051(14) 0.0050(14)

loop_
_atom_type_symbol
_atom_type_description
_atom_type_scat_dispersion_real
_atom_type_scat_dispersion_imag
_atom_type_scat_source
C C 0.0033 0.0016 'International Tables Vol C Tables 4.2.6.8 and 6.1.1.4'
H H 0.0000 0.0000 'International Tables Vol C Tables 4.2.6.8 and 6.1.1.4'
Cu Cu 0.3201 1.2651 'International Tables Vol C Tables 4.2.6.8 and 6.1.1.4'
I I -0.4742 1.8119 'International Tables Vol C Tables 4.2.6.8 and 6.1.1.4'
N N 0.0061 0.0033 'International Tables Vol C Tables 4.2.6.8 and 6.1.1.4'
O O 0.0106 0.0060 'International Tables Vol C Tables 4.2.6.8 and 6.1.1.4'
P P 0.1023 0.0942 'International Tables Vol C Tables 4.2.6.8 and 6.1.1.4'

loop_
_exptl_crystal_face_index_h
_exptl_crystal_face_index_k
_exptl_crystal_face_index_l
_exptl_crystal_face_perp_dist
2 -1 0 0.0789
-2 1 -1 0.0841
0 0 -2 0.0074
0 0 2 0.0073
-1 -2 -1 0.0675
0 2 1 0.0577

loop_
_geom_angle_atom_site_label_1
_geom_angle_atom_site_label_2
_geom_angle_atom_site_label_3
_geom_angle
_geom_angle_site_symmetry_1
_geom_angle_site_symmetry_3
I1 Cu1 I1 99.529(14) 2_765 .
P1 Cu1 I1 111.94(2) . .
P1 Cu1 I1 120.24(2) . 2_765
P2 Cu1 I1 122.24(2) . 2_765
P2 Cu1 I1 110.21(2) . .
P2 Cu1 P1 93.10(3) . .
Cu1 I1 Cu1 80.470(14) 2_765 .
C1 P1 Cu1 118.67(10) . .
C1 P1 C14 101.24(13) . .
C7 P1 Cu1 123.79(10) . .
C7 P1 C1 107.93(14) . .
C7 P1 C14 101.13(13) . .
C14 P1 Cu1 98.92(9) . .
C15 P2 Cu1 99.07(9) . .
C23 P2 Cu1 121.58(10) . .
C23 P2 C15 101.51(13) . .
C23 P2 C29 107.09(14) . .
C29 P2 Cu1 122.08(10) . .
C29 P2 C15 100.07(13) . .
C13 N1 C16 110.3(2) . .
C13 N1 C17 124.8(2) . .
C16 N1 C17 124.8(2) . .
C2 C1 P1 115.5(2) . .
C6 C1 P1 125.3(2) . .
C6 C1 C2 119.1(3) . .
C3 C2 C1 120.0(3) . .
C4 C3 C2 120.4(3) . .
C5 C4 C3 119.7(3) . .
C4 C5 C6 121.1(3) . .
C5 C6 C1 119.8(3) . .
C8 C7 P1 125.2(2) . .
C8 C7 C12 118.6(3) . .
C12 C7 P1 116.0(2) . .
C9 C8 C7 120.4(3) . .
C10 C9 C8 120.4(3) . .
C9 C10 C11 120.4(3) . .
C10 C11 C12 119.8(3) . .
C11 C12 C7 120.4(3) . .
O1 C13 N1 125.4(3) . .
O1 C13 C14 128.3(3) . .
N1 C13 C14 106.3(2) . .
C13 C14 P1 127.7(2) . .
C15 C14 P1 123.8(2) . .
C15 C14 C13 108.4(2) . .
C14 C15 P2 123.2(2) . .
C14 C15 C16 108.8(2) . .
C16 C15 P2 128.0(2) . .
O2 C16 N1 125.3(3) . .
O2 C16 C15 128.5(3) . .
N1 C16 C15 106.1(2) . .
C18 C17 N1 120.2(3) . .
C18 C17 C22 120.4(3) . .
C22 C17 N1 119.4(3) . .
C19 C18 C17 120.2(3) . .
C18 C19 C20 119.5(3) . .
C21 C20 C19 120.0(3) . .
C20 C21 C22 120.9(3) . .
C21 C22 C17 118.9(3) . .
C24 C23 P2 118.3(2) . .
C24 C23 C28 119.7(3) . .
C28 C23 P2 121.7(2) . .
C25 C24 C23 120.2(3) . .
C26 C25 C24 119.9(4) . .
C27 C26 C25 120.2(3) . .
C26 C27 C28 121.1(3) . .
C27 C28 C23 119.0(3) . .
C30 C29 P2 124.1(2) . .
C34 C29 P2 116.3(2) . .
C34 C29 C30 119.4(3) . .
C31 C30 C29 119.7(3) . .
C32 C31 C30 120.5(3) . .
C33 C32 C31 120.0(3) . .
C32 C33 C34 120.3(4) . .
C33 C34 C29 120.1(3) . .

loop_
_geom_bond_atom_site_label_1
_geom_bond_atom_site_label_2
_geom_bond_distance
_geom_bond_site_symmetry_2
Cu1 I1 2.6536(4) .
Cu1 I1 2.6437(4) 2_765
Cu1 P1 2.3109(8) .
Cu1 P2 2.3077(8) .
I1 Cu1 2.6437(4) 2_765
P1 C1 1.819(3) .
P1 C7 1.815(3) .
P1 C14 1.823(3) .
P2 C15 1.829(3) .
P2 C23 1.815(3) .
P2 C29 1.829(3) .
O1 C13 1.202(4) .
O2 C16 1.199(4) .
N1 C13 1.401(4) .
N1 C16 1.403(4) .
N1 C17 1.426(4) .
C1 C2 1.400(4) .
C1 C6 1.390(4) .
C2 C3 1.388(5) .
C3 C4 1.380(5) .
C4 C5 1.372(5) .
C5 C6 1.388(5) .
C7 C8 1.396(4) .
C7 C12 1.402(4) .
C8 C9 1.384(5) .
C9 C10 1.376(5) .
C10 C11 1.379(5) .
C11 C12 1.391(5) .
C13 C14 1.510(4) .
C14 C15 1.337(4) .
C15 C16 1.507(4) .
C17 C18 1.384(4) .
C17 C22 1.393(4) .
C18 C19 1.381(4) .
C19 C20 1.398(5) .
C20 C21 1.373(5) .
C21 C22 1.388(5) .
C23 C24 1.393(5) .
C23 C28 1.394(4) .
C24 C25 1.388(5) .
C25 C26 1.375(6) .
C26 C27 1.374(6) .
C27 C28 1.388(5) .
C29 C30 1.394(4) .
C29 C34 1.392(4) .
C30 C31 1.385(5) .
C31 C32 1.381(6) .
C32 C33 1.375(6) .
C33 C34 1.384(5) .
